data_7111609
loop_
_publ_author_name
'Ley, Amanda N.'
'Dunaway, Lars E.'
'Brewster, Timothy P.'
'Dembo, Matthew D.'
'Harris, T. David'
'Baril-Robert, Fran\,cois'
'Li, Xiaobo'
'Patterson, Howard H.'
'Pike, Robert D.'

_publ_section_title
;
 Reversible luminescent reaction of amines with copper(i) cyanide
;
_journal_issue 25
_journal_name_full 'Chemical Communications'
_journal_page_first 4565
_journal_page_last 4567
_journal_paper_doi 10.1039/c002351e
_journal_volume 46
_journal_year 2010
_chemical_formula_moiety 'C9 H17 Cu N2'
_chemical_formula_sum 'C9 H17 Cu N2'
_chemical_formula_weight 216.79
_chemical_name_systematic
;
?
;
_space_group_IT_number 19
_symmetry_cell_setting orthorhombic
_symmetry_space_group_name_Hall 'P 2ac 2ab'
_symmetry_space_group_name_H-M 'P 21 21 21'
_atom_sites_solution_hydrogens geom
_atom_sites_solution_primary direct
_atom_sites_solution_secondary difmap
_audit_creation_method SHELXL-97
_cell_angle_alpha 90.00
_cell_angle_beta 90.00
_cell_angle_gamma 90.00
_cell_formula_units_Z 4
_cell_length_a 6.31450(10)
_cell_length_b 9.34500(10)
_cell_length_c 17.4458(3)
_cell_measurement_reflns_used 9531
_cell_measurement_temperature 100(2)
_cell_measurement_theta_max 67.47
_cell_measurement_theta_min 4.73
_cell_volume 1029.46(3)
_computing_cell_refinement 'SAINTPLUS (Bruker AXS, 2004)'
_computing_data_collection 'APEX2 (Bruker AXS, 2004)'
_computing_data_reduction SAINTPLUS
_computing_molecular_graphics 'ORTEP3 (Farrugia, 1997)'
_computing_publication_material 'SHELXL97 (Sheldrick, 1997)'
_computing_structure_refinement 'XSHELL (Bruker, 2004)'
_computing_structure_solution 'SHELXS97 (Sheldrick, 1997)'
_diffrn_ambient_temperature 100(2)
_diffrn_measured_fraction_theta_full 0.988
_diffrn_measured_fraction_theta_max 0.988
_diffrn_measurement_device_type 'Bruker SMART Apex II CCD'
_diffrn_measurement_method '\w and \y'
_diffrn_radiation_monochromator graphite
_diffrn_radiation_source 'fine-focus sealed tube'
_diffrn_radiation_type CuK\a
_diffrn_radiation_wavelength 1.54178
_diffrn_reflns_av_R_equivalents 0.0280
_diffrn_reflns_av_sigmaI/netI 0.0168
_diffrn_reflns_limit_h_max 7
_diffrn_reflns_limit_h_min -6
_diffrn_reflns_limit_k_max 10
_diffrn_reflns_limit_k_min -10
_diffrn_reflns_limit_l_max 20
_diffrn_reflns_limit_l_min -20
_diffrn_reflns_number 10747
_diffrn_reflns_theta_full 67.00
_diffrn_reflns_theta_max 67.00
_diffrn_reflns_theta_min 5.07
_diffrn_standards_interval_count 0
_exptl_absorpt_coefficient_mu 2.579
_exptl_absorpt_correction_T_max 0.7576
_exptl_absorpt_correction_T_min 0.5427
_exptl_absorpt_correction_type numerical
_exptl_absorpt_process_details 'SADABS (Sheldrick, 2004)'
_exptl_crystal_colour colorless
_exptl_crystal_density_diffrn 1.399
_exptl_crystal_density_method 'not measured'
_exptl_crystal_description flake
_exptl_crystal_F_000 456
_exptl_crystal_size_max 0.27
_exptl_crystal_size_mid 0.19
_exptl_crystal_size_min 0.11
_refine_diff_density_max 0.277
_refine_diff_density_min -0.167
_refine_diff_density_rms 0.042
_refine_ls_abs_structure_details 'Flack H D (1983), Acta Cryst. A39, 876-881'
_refine_ls_abs_structure_Flack 0.53(2)
_refine_ls_extinction_method none
_refine_ls_goodness_of_fit_ref 1.154
_refine_ls_hydrogen_treatment constr
_refine_ls_matrix_type full
_refine_ls_number_parameters 113
_refine_ls_number_reflns 1814
_refine_ls_number_restraints 0
_refine_ls_restrained_S_all 1.154
_refine_ls_R_factor_all 0.0165
_refine_ls_R_factor_gt 0.0164
_refine_ls_shift/su_max 0.002
_refine_ls_shift/su_mean 0.000
_refine_ls_structure_factor_coef Fsqd
_refine_ls_weighting_details 'calc w=1/[\s^2^(Fo^2^)+(0.0235P)^2^+0.1967P] where P=(Fo^2^+2Fc^2^)/3'
_refine_ls_weighting_scheme calc
_refine_ls_wR_factor_gt 0.0439
_refine_ls_wR_factor_ref 0.0440
_reflns_number_gt 1806
_reflns_number_total 1814
_reflns_threshold_expression >2sigma(I)
_cod_data_source_file C002351Esup1.cif
_cod_data_source_block p212121a
_cod_original_sg_symbol_H-M P2(1)2(1)2(1)
_cod_database_code 7111609

loop_
_symmetry_equiv_pos_as_xyz
'x, y, z'
'-x+1/2, -y, z+1/2'
'-x, y+1/2, -z+1/2'
'x+1/2, -y+1/2, -z'

loop_
_atom_site_label
_atom_site_type_symbol
_atom_site_fract_x
_atom_site_fract_y
_atom_site_fract_z
_atom_site_U_iso_or_equiv
_atom_site_adp_type
_atom_site_occupancy
_atom_site_symmetry_multiplicity
_atom_site_calc_flag
_atom_site_refinement_flags
_atom_site_disorder_group
Cu1 Cu 0.08021(3) 1.01952(2) 0.783427(11) 0.01588(8) Uani 1 1 d . .
C1A C 0.0115(2) 1.21190(15) 0.76300(7) 0.0176(4) Uani 0.49(2) 1 d P 1
N1A N 0.0200(2) 0.82897(16) 0.75497(8) 0.0186(4) Uani 0.49(2) 1 d P 1
N1B N 0.0115(2) 1.21190(15) 0.76300(7) 0.0176(4) Uani 0.51(2) 1 d P 2
C1B C 0.0200(2) 0.82897(16) 0.75497(8) 0.0186(4) Uani 0.51(2) 1 d P 2
N2 N 0.35628(18) 1.01288(14) 0.85899(7) 0.0158(2) Uani 1 1 d . .
C2 C 0.4562(3) 1.15507(19) 0.85980(10) 0.0264(4) Uani 1 1 d . .
H2A H 0.5884 1.1508 0.8891 0.040 Uiso 1 1 calc R .
H2B H 0.3599 1.2242 0.8837 0.040 Uiso 1 1 calc R .
H2C H 0.4869 1.1850 0.8071 0.040 Uiso 1 1 calc R .
C3 C 0.5040(3) 0.9102(2) 0.82320(9) 0.0241(4) Uani 1 1 d . .
H3A H 0.5337 0.9400 0.7704 0.036 Uiso 1 1 calc R .
H3B H 0.4399 0.8147 0.8229 0.036 Uiso 1 1 calc R .
H3C H 0.6364 0.9077 0.8525 0.036 Uiso 1 1 calc R .
C4 C 0.2926(2) 0.96137(16) 0.93692(8) 0.0147(3) Uani 1 1 d . .
H4 H 0.2499 0.8589 0.9311 0.018 Uiso 1 1 calc R .
C5 C 0.0993(2) 1.04148(16) 0.96699(8) 0.0185(3) Uani 1 1 d . .
H5A H -0.0166 1.0358 0.9289 0.022 Uiso 1 1 calc R .
H5B H 0.1354 1.1436 0.9744 0.022 Uiso 1 1 calc R .
C6 C 0.0244(2) 0.97727(19) 1.04334(8) 0.0200(3) Uani 1 1 d . .
H6A H -0.0976 1.0330 1.0628 0.024 Uiso 1 1 calc R .
H6B H -0.0233 0.8776 1.0349 0.024 Uiso 1 1 calc R .
C7 C 0.2015(2) 0.97852(19) 1.10295(8) 0.0210(3) Uani 1 1 d . .
H7A H 0.2388 1.0787 1.1156 0.025 Uiso 1 1 calc R .
H7B H 0.1517 0.9313 1.1504 0.025 Uiso 1 1 calc R .
C8 C 0.3965(3) 0.90125(18) 1.07294(8) 0.0216(3) Uani 1 1 d . .
H8A H 0.3631 0.7986 1.0657 0.026 Uiso 1 1 calc R .
H8B H 0.5119 0.9084 1.1112 0.026 Uiso 1 1 calc R .
C9 C 0.4713(2) 0.96518(19) 0.99669(8) 0.0187(3) Uani 1 1 d . .
H9A H 0.5943 0.9102 0.9774 0.022 Uiso 1 1 calc R .
H9B H 0.5171 1.0653 1.0048 0.022 Uiso 1 1 calc R .

loop_
_atom_site_aniso_label
_atom_site_aniso_U_11
_atom_site_aniso_U_22
_atom_site_aniso_U_33
_atom_site_aniso_U_23
_atom_site_aniso_U_13
_atom_site_aniso_U_12
Cu1 0.01834(11) 0.01405(11) 0.01526(11) 0.00041(8) 0.00013(8) 0.00012(8)
C1A 0.0197(7) 0.0171(8) 0.0160(8) -0.0015(5) -0.0003(5) -0.0003(5)
N1A 0.0180(7) 0.0194(8) 0.0183(7) 0.0030(6) 0.0003(5) 0.0004(6)
N1B 0.0197(7) 0.0171(8) 0.0160(8) -0.0015(5) -0.0003(5) -0.0003(5)
C1B 0.0180(7) 0.0194(8) 0.0183(7) 0.0030(6) 0.0003(5) 0.0004(6)
N2 0.0161(6) 0.0169(6) 0.0144(5) 0.0025(5) 0.0000(4) -0.0015(5)
C2 0.0275(9) 0.0266(9) 0.0252(8) 0.0060(7) -0.0048(7) -0.0120(7)
C3 0.0209(8) 0.0332(9) 0.0181(8) 0.0013(7) 0.0021(6) 0.0075(7)
C4 0.0151(7) 0.0145(7) 0.0145(7) 0.0003(6) -0.0022(5) -0.0009(6)
C5 0.0172(7) 0.0212(7) 0.0172(7) -0.0015(6) -0.0028(6) 0.0015(7)
C6 0.0169(7) 0.0254(8) 0.0178(7) -0.0054(7) -0.0003(6) 0.0007(6)
C7 0.0221(8) 0.0261(8) 0.0147(6) -0.0027(7) -0.0019(6) -0.0002(7)
C8 0.0214(8) 0.0263(8) 0.0171(7) 0.0012(6) -0.0046(6) 0.0028(7)
C9 0.0147(7) 0.0239(8) 0.0176(7) 0.0003(6) -0.0028(6) 0.0005(6)

loop_
_atom_type_symbol
_atom_type_description
_atom_type_scat_dispersion_real
_atom_type_scat_dispersion_imag
_atom_type_scat_source
C C 0.0181 0.0091 'International Tables Vol C Tables 4.2.6.8 and 6.1.1.4'
H H 0.0000 0.0000 'International Tables Vol C Tables 4.2.6.8 and 6.1.1.4'
N N 0.0311 0.0180 'International Tables Vol C Tables 4.2.6.8 and 6.1.1.4'
Cu Cu -1.9646 0.5888 'International Tables Vol C Tables 4.2.6.8 and 6.1.1.4'

loop_
_geom_angle_atom_site_label_1
_geom_angle_atom_site_label_2
_geom_angle_atom_site_label_3
_geom_angle
_geom_angle_site_symmetry_1
C1A Cu1 N1A 143.56(6) .
C1A Cu1 N2 108.95(6) .
N1A Cu1 N2 107.01(6) .
N1A C1A Cu1 174.21(13) 3_556
C1A N1A Cu1 178.24(13) 3_546
C2 N2 C3 108.67(13) .
C2 N2 C4 113.39(12) .
C3 N2 C4 110.16(12) .
C2 N2 Cu1 108.80(9) .
C3 N2 Cu1 105.49(9) .
C4 N2 Cu1 110.03(8) .
N2 C2 H2A 109.5 .
N2 C2 H2B 109.5 .
H2A C2 H2B 109.5 .
N2 C2 H2C 109.5 .
H2A C2 H2C 109.5 .
H2B C2 H2C 109.5 .
N2 C3 H3A 109.5 .
N2 C3 H3B 109.5 .
H3A C3 H3B 109.5 .
N2 C3 H3C 109.5 .
H3A C3 H3C 109.5 .
H3B C3 H3C 109.5 .
N2 C4 C5 111.69(12) .
N2 C4 C9 114.30(11) .
C5 C4 C9 110.06(12) .
N2 C4 H4 106.8 .
C5 C4 H4 106.8 .
C9 C4 H4 106.8 .
C4 C5 C6 110.67(12) .
C4 C5 H5A 109.5 .
C6 C5 H5A 109.5 .
C4 C5 H5B 109.5 .
C6 C5 H5B 109.5 .
H5A C5 H5B 108.1 .
C7 C6 C5 111.24(12) .
C7 C6 H6A 109.4 .
C5 C6 H6A 109.4 .
C7 C6 H6B 109.4 .
C5 C6 H6B 109.4 .
H6A C6 H6B 108.0 .
C8 C7 C6 110.79(12) .
C8 C7 H7A 109.5 .
C6 C7 H7A 109.5 .
C8 C7 H7B 109.5 .
C6 C7 H7B 109.5 .
H7A C7 H7B 108.1 .
C7 C8 C9 111.30(13) .
C7 C8 H8A 109.4 .
C9 C8 H8A 109.4 .
C7 C8 H8B 109.4 .
C9 C8 H8B 109.4 .
H8A C8 H8B 108.0 .
C8 C9 C4 110.70(12) .
C8 C9 H9A 109.5 .
C4 C9 H9A 109.5 .
C8 C9 H9B 109.5 .
C4 C9 H9B 109.5 .
H9A C9 H9B 108.1 .

loop_
_geom_bond_atom_site_label_1
_geom_bond_atom_site_label_2
_geom_bond_distance
_geom_bond_site_symmetry_2
Cu1 C1A 1.8834(14) .
Cu1 N1A 1.8874(15) .
Cu1 N2 2.1865(12) .
C1A N1A 1.155(2) 3_556
N1A C1A 1.155(2) 3_546
N2 C2 1.471(2) .
N2 C3 1.477(2) .
N2 C4 1.4971(17) .
C2 H2A 0.9800 .
C2 H2B 0.9800 .
C2 H2C 0.9800 .
C3 H3A 0.9800 .
C3 H3B 0.9800 .
C3 H3C 0.9800 .
C4 C5 1.525(2) .
C4 C9 1.5370(19) .
C4 H4 1.0000 .
C5 C6 1.535(2) .
C5 H5A 0.9900 .
C5 H5B 0.9900 .
C6 C7 1.527(2) .
C6 H6A 0.9900 .
C6 H6B 0.9900 .
C7 C8 1.520(2) .
C7 H7A 0.9900 .
C7 H7B 0.9900 .
C8 C9 1.533(2) .
C8 H8A 0.9900 .
C8 H8B 0.9900 .
C9 H9A 0.9900 .
C9 H9B 0.9900 .

loop_
_geom_torsion_atom_site_label_1
_geom_torsion_atom_site_label_2
_geom_torsion_atom_site_label_3
_geom_torsion_atom_site_label_4
_geom_torsion
C1A Cu1 N2 C2 -14.65(11)
N1A Cu1 N2 C2 159.32(10)
C1A Cu1 N2 C3 -131.09(10)
N1A Cu1 N2 C3 42.89(11)
C1A Cu1 N2 C4 110.12(10)
N1A Cu1 N2 C4 -75.90(10)
C2 N2 C4 C5 72.96(15)
C3 N2 C4 C5 -165.01(13)
Cu1 N2 C4 C5 -49.13(13)
C2 N2 C4 C9 -52.80(17)
C3 N2 C4 C9 69.22(16)
Cu1 N2 C4 C9 -174.90(10)
N2 C4 C5 C6 174.62(12)
C9 C4 C5 C6 -57.32(16)
C4 C5 C6 C7 56.91(17)
C5 C6 C7 C8 -55.70(19)
C6 C7 C8 C9 55.67(18)
C7 C8 C9 C4 -56.70(17)
N2 C4 C9 C8 -176.12(13)
C5 C4 C9 C8 57.26(17)
